data_2018673
loop_
_publ_author_name
'Blake, Alexander J.'
'Chebude, Yonas'
'Tadesse, Haregewine'
'Wondimu, Berhanu'

_publ_section_title
;
 1,3-Ninhydrin dihydrazone featuring an <i>R</i>~4~^4^(12) motif with
 f&#x0331; \/overline{4} symmetry and comprising only N and H atoms
;
_journal_coeditor_code UK3049
_journal_issue 9
_journal_name_full 'Acta Crystallographica Section C'
_journal_page_first o362
_journal_page_last o364
_journal_paper_doi 10.1107/S0108270112034749
_journal_volume 68
_journal_year 2012
_chemical_formula_iupac 'C9 H8 N4 O'
_chemical_formula_moiety 'C9 H8 N4 O'
_chemical_formula_sum 'C9 H8 N4 O'
_chemical_formula_weight 188.19
_chemical_melting_point_gt 517
_chemical_melting_point_lt 518
_chemical_name_common 'ninhydrin dihydrazone'
_chemical_name_systematic
;
(1<i>Z</i>,3<i>Z</i>)-1,3-dihydrazinylidene-1<i>H</i>-inden-2(3<i>H</i>)-one
;
_space_group_IT_number 86
_symmetry_cell_setting tetragonal
_symmetry_space_group_name_Hall '-P 4bc'
_symmetry_space_group_name_H-M 'P 42/n :2'
_atom_sites_solution_hydrogens geom
_atom_sites_solution_primary direct
_audit_creation_method 'enCIFer editing of SHELXL97 CIF output'
_cell_angle_alpha 90.00
_cell_angle_beta 90.00
_cell_angle_gamma 90.00
_cell_formula_units_Z 8
_cell_length_a 13.808(6)
_cell_length_b 13.808(6)
_cell_length_c 9.219(4)
_cell_measurement_reflns_used 2364
_cell_measurement_temperature 150(2)
_cell_measurement_theta_max 27.5
_cell_measurement_theta_min 2.65
_cell_volume 1757.7(13)
_computing_cell_refinement 'SAINT (Bruker, 2002)'
_computing_data_collection 'SMART (Bruker, 2001)'
_computing_data_reduction
;
SAINT (Bruker, 2002) and SHELXTL (Sheldrick, 2008)
;
_computing_molecular_graphics 'Mercury (Macrae <i>et al.</i>, 2008)'
_computing_publication_material
;
enCIFer (Allen <i>et al.</i>, 2004), PLATON (Spek, 2009) and
publCIF (Westrip, 2010)
;
_computing_structure_refinement 'SHELXL97 (Sheldrick, 2008)'
_computing_structure_solution 'SHELXS97 (Sheldrick, 2008)'
_diffrn_ambient_temperature 150(2)
_diffrn_detector_area_resol_mean 8.336
_diffrn_measured_fraction_theta_full 0.995
_diffrn_measured_fraction_theta_max 0.993
_diffrn_measurement_device_type 'Bruker SMART1000 CCD area-detector'
_diffrn_measurement_method omega
_diffrn_radiation_monochromator graphite
_diffrn_radiation_source 'normal-focus sealed tube'
_diffrn_radiation_type MoK\a
_diffrn_radiation_wavelength 0.71073
_diffrn_reflns_av_R_equivalents 0.071
_diffrn_reflns_av_sigmaI/netI 0.046
_diffrn_reflns_limit_h_max 17
_diffrn_reflns_limit_h_min -12
_diffrn_reflns_limit_k_max 17
_diffrn_reflns_limit_k_min -16
_diffrn_reflns_limit_l_max 11
_diffrn_reflns_limit_l_min -11
_diffrn_reflns_number 11027
_diffrn_reflns_theta_full 27.50
_diffrn_reflns_theta_max 27.55
_diffrn_reflns_theta_min 2.09
_diffrn_standards_decay_% 0
_diffrn_standards_number 0
_exptl_absorpt_coefficient_mu 0.100
_exptl_absorpt_correction_type none
_exptl_crystal_colour 'pale yellow'
_exptl_crystal_density_diffrn 1.422
_exptl_crystal_description block
_exptl_crystal_F_000 784
_exptl_crystal_size_max 0.22
_exptl_crystal_size_mid 0.19
_exptl_crystal_size_min 0.09
_refine_diff_density_max 0.18
_refine_diff_density_min -0.15
_refine_ls_extinction_method none
_refine_ls_goodness_of_fit_ref 0.92
_refine_ls_hydrogen_treatment mixed
_refine_ls_matrix_type full
_refine_ls_number_constraints 0
_refine_ls_number_parameters 139
_refine_ls_number_reflns 2006
_refine_ls_number_restraints 4
_refine_ls_restrained_S_all 0.92
_refine_ls_R_factor_all 0.0706
_refine_ls_R_factor_gt 0.0388
_refine_ls_shift/su_max 0.000
_refine_ls_shift/su_mean 0.000
_refine_ls_structure_factor_coef Fsqd
_refine_ls_weighting_details 'calc w = 1/[\s^2^(Fo^2^)+(0.052P)^2^] where P=(Fo^2^+2Fc^2^)/3'
_refine_ls_weighting_scheme calc
_refine_ls_wR_factor_gt 0.0880
_refine_ls_wR_factor_ref 0.0980
_reflns_number_gt 1275
_reflns_number_total 2006
_reflns_threshold_expression I>2\s(I)
_cod_data_source_file uk3049.cif
_cod_data_source_block I
_cod_original_sg_symbol_H-M 'P 42/n'
_cod_database_code 2018673
_cod_database_fobs_code 2018673

loop_
_symmetry_equiv_pos_as_xyz
'x, y, z'
'-x+1/2, -y+1/2, z'
'-y, x+1/2, z+1/2'
'y+1/2, -x, z+1/2'
'-x, -y, -z'
'x-1/2, y-1/2, -z'
'y, -x-1/2, -z-1/2'
'-y-1/2, x, -z-1/2'

loop_
_atom_site_type_symbol
_atom_site_label
_atom_site_fract_x
_atom_site_fract_y
_atom_site_fract_z
_atom_site_U_iso_or_equiv
_atom_site_adp_type
_atom_site_calc_flag
_atom_site_refinement_flags
_atom_site_occupancy
_atom_site_symmetry_multiplicity
C C1 0.12468(10) 0.38955(11) -0.00914(16) 0.0286(4) Uani d . 1 1
C C2 0.09595(11) 0.36494(11) 0.14018(17) 0.0299(4) Uani d . 1 1
O O2 0.08356(9) 0.28287(8) 0.19053(12) 0.0385(3) Uani d . 1 1
C C3 0.08281(11) 0.45781(11) 0.21813(17) 0.0304(4) Uani d . 1 1
C C4 0.10809(11) 0.53580(11) 0.11763(17) 0.0292(4) Uani d . 1 1
C C5 0.13211(11) 0.49525(11) -0.01863(16) 0.0288(4) Uani d . 1 1
C C6 0.10800(12) 0.63560(12) 0.13719(19) 0.0369(4) Uani d . 1 1
H H6 0.0921 0.6629 0.2287 0.044 Uiso calc R 1 1
C C7 0.13161(12) 0.69448(13) 0.0207(2) 0.0419(4) Uani d . 1 1
H H7 0.1325 0.7628 0.0329 0.050 Uiso calc R 1 1
C C8 0.15400(13) 0.65477(12) -0.1140(2) 0.0418(4) Uani d . 1 1
H H8 0.1692 0.6964 -0.1928 0.050 Uiso calc R 1 1
C C9 0.15444(12) 0.55537(12) -0.13482(18) 0.0350(4) Uani d . 1 1
H H9 0.1698 0.5288 -0.2270 0.042 Uiso calc R 1 1
N N10 0.05134(10) 0.47118(10) 0.34980(14) 0.0353(4) Uani d . 1 1
N N11 0.03183(12) 0.39269(12) 0.43159(16) 0.0445(4) Uani d D 1 1
H H11A 0.0300(15) 0.3365(10) 0.384(2) 0.067 Uiso d D 1 1
H H11B -0.0002(14) 0.4046(15) 0.5128(15) 0.067 Uiso d D 1 1
N N12 0.13888(9) 0.33026(9) -0.11777(14) 0.0301(3) Uani d . 1 1
N N13 0.12666(11) 0.23621(10) -0.09558(15) 0.0359(3) Uani d D 1 1
H H13A 0.1120(13) 0.2143(14) -0.0066(13) 0.054 Uiso d D 1 1
H H13B 0.1391(13) 0.1970(12) -0.1695(15) 0.054 Uiso d D 1 1

loop_
_atom_site_aniso_label
_atom_site_aniso_U_11
_atom_site_aniso_U_22
_atom_site_aniso_U_33
_atom_site_aniso_U_12
_atom_site_aniso_U_13
_atom_site_aniso_U_23
C1 0.0257(8) 0.0327(9) 0.0274(8) -0.0007(7) 0.0020(6) -0.0038(7)
C2 0.0287(9) 0.0332(9) 0.0278(9) 0.0011(7) 0.0011(7) -0.0022(7)
O2 0.0515(8) 0.0323(7) 0.0318(7) 0.0001(5) 0.0066(5) 0.0006(5)
C3 0.0271(8) 0.0371(9) 0.0270(8) 0.0016(7) 0.0014(6) -0.0047(7)
C4 0.0221(8) 0.0331(9) 0.0325(9) 0.0008(6) -0.0002(6) -0.0038(7)
C5 0.0229(8) 0.0328(9) 0.0309(9) -0.0003(7) 0.0016(6) -0.0025(7)
C6 0.0324(9) 0.0359(10) 0.0424(10) 0.0010(7) 0.0039(7) -0.0093(8)
C7 0.0387(10) 0.0299(9) 0.0569(12) -0.0030(8) 0.0051(9) -0.0031(8)
C8 0.0387(10) 0.0370(10) 0.0496(11) -0.0044(8) 0.0071(9) 0.0063(8)
C9 0.0324(9) 0.0375(10) 0.0351(9) -0.0028(7) 0.0059(7) -0.0006(8)
N10 0.0366(8) 0.0407(8) 0.0286(8) 0.0043(6) 0.0019(6) -0.0037(6)
N11 0.0632(11) 0.0415(9) 0.0288(9) 0.0065(8) 0.0124(7) -0.0003(7)
N12 0.0289(7) 0.0312(8) 0.0303(7) 0.0001(6) 0.0029(6) -0.0045(6)
N13 0.0447(9) 0.0321(8) 0.0310(8) -0.0007(7) 0.0065(7) -0.0065(6)

loop_
_atom_type_symbol
_atom_type_description
_atom_type_scat_dispersion_real
_atom_type_scat_dispersion_imag
_atom_type_scat_source
C C 0.0033 0.0016 'International Tables Vol C Tables 4.2.6.8 and 6.1.1.4'
H H 0.0000 0.0000 'International Tables Vol C Tables 4.2.6.8 and 6.1.1.4'
N N 0.0061 0.0033 'International Tables Vol C Tables 4.2.6.8 and 6.1.1.4'
O O 0.0106 0.0060 'International Tables Vol C Tables 4.2.6.8 and 6.1.1.4'

loop_
_geom_angle_atom_site_label_1
_geom_angle_atom_site_label_2
_geom_angle_atom_site_label_3
_geom_angle
N12 C1 C5 124.54(14)
N12 C1 C2 127.71(14)
C5 C1 C2 107.73(13)
O2 C2 C1 126.86(14)
O2 C2 C3 126.47(15)
C1 C2 C3 106.67(14)
N10 C3 C4 124.44(14)
N10 C3 C2 128.01(15)
C4 C3 C2 107.51(14)
C6 C4 C5 120.52(14)
C6 C4 C3 130.36(15)
C5 C4 C3 109.08(14)
C9 C5 C4 120.00(15)
C9 C5 C1 131.02(14)
C4 C5 C1 108.95(13)
C7 C6 C4 118.74(15)
C7 C6 H6 120.6
C4 C6 H6 120.6
C6 C7 C8 120.82(16)
C6 C7 H7 119.6
C8 C7 H7 119.6
C9 C8 C7 120.98(16)
C9 C8 H8 119.5
C7 C8 H8 119.5
C8 C9 C5 118.93(15)
C8 C9 H9 120.5
C5 C9 H9 120.5
C3 N10 N11 118.31(14)
N10 N11 H11A 115.6(14)
N10 N11 H11B 115.1(14)
H11A N11 H11B 124(2)
C1 N12 N13 118.42(13)
N12 N13 H13A 120.0(13)
N12 N13 H13B 117.1(13)
H13A N13 H13B 122.7(19)

loop_
_geom_bond_atom_site_label_1
_geom_bond_atom_site_label_2
_geom_bond_distance
_geom_bond_publ_flag
C1 C2 1.472(2) y
C1 C5 1.466(2) y
C1 N12 1.308(2) y
C2 O2 1.2365(19) y
C2 C3 1.481(2) y
C3 N10 1.302(2) y
C3 C4 1.463(2) y
C4 C6 1.390(2) y
C4 C5 1.415(2) y
C5 C9 1.390(2) y
C6 C7 1.386(2) y
C6 H6 0.9500 ?
C7 C8 1.392(2) y
C7 H7 0.9500 ?
C8 C9 1.386(2) y
C8 H8 0.9500 ?
C9 H9 0.9500 ?
N10 N11 1.347(2) y
N11 H11A 0.891(9) ?
N11 H11B 0.885(9) ?
N12 N13 1.325(2) y
N13 H13A 0.897(9) ?
N13 H13B 0.888(9) ?

loop_
_geom_hbond_atom_site_label_D
_geom_hbond_atom_site_label_H
_geom_hbond_atom_site_label_A
_geom_hbond_site_symmetry_A
_geom_hbond_distance_DH
_geom_hbond_distance_HA
_geom_hbond_distance_DA
_geom_hbond_angle_DHA
_geom_hbond_publ_flag
N11 H11A O2 . 0.891(9) 2.070(16) 2.784(2) 136(2) y
N13 H13A O2 . 0.897(9) 2.087(16) 2.780(2) 133(2) y
N13 H13B N12 8_655 0.888(9) 2.161(11) 3.024(2) 164(2) y
N11 H11B N10 5_566 0.885(9) 2.246(15) 2.986(2) 141(2) y
N13 H13A N11 8_656 0.897(9) 2.614(17) 3.213(3) 125(2) y

loop_
_cod_related_entry_id
_cod_related_entry_database
_cod_related_entry_code
1 ChemSpider 30654402
